data_1514841
loop_
_publ_author_name
'Laskowski, C. A.'
'Morello, G. R.'
'Saouma, C. T.'
'Cundari, T. R.'
'Hillhouse, G. L.'

_publ_section_title
;
 Single-electron oxidation of N-heterocyclic carbene-supported nickel
 amides yielding benzylic C--H activation
;
_journal_issue 1
_journal_name_full 'Chemical Science'
_journal_page_first 170
_journal_paper_doi 10.1039/c2sc21345a
_journal_volume 4
_journal_year 2013
_chemical_formula_sum 'C93 H96 B F24 N3 Ni O'
_chemical_formula_weight 1797.25
_chemical_name_systematic
;
?
;
_space_group_IT_number 14
_symmetry_cell_setting monoclinic
_symmetry_space_group_name_Hall '-P 2ybc'
_symmetry_space_group_name_H-M 'P 1 21/c 1'
_atom_sites_solution_hydrogens geom
_atom_sites_solution_primary direct
_atom_sites_solution_secondary difmap
_audit_creation_method SHELXL-97
_cell_angle_alpha 90.00
_cell_angle_beta 90.696(2)
_cell_angle_gamma 90.00
_cell_formula_units_Z 4
_cell_length_a 12.7476(12)
_cell_length_b 20.1891(19)
_cell_length_c 33.921(3)
_cell_measurement_temperature 100(2)
_cell_volume 8729.4(14)
_computing_cell_refinement 'Bruker XSCANS'
_computing_data_collection 'Bruker XSCANS'
_computing_data_reduction 'Bruker SHELXTL'
_computing_molecular_graphics 'Bruker SHELXTL'
_computing_publication_material 'Bruker SHELXTL'
_computing_structure_refinement 'SHELXL-97 (Sheldrick, 1997)'
_computing_structure_solution 'SHELXS-97 (Sheldrick, 1990)'
_diffrn_ambient_temperature 100(2)
_diffrn_measured_fraction_theta_full 0.997
_diffrn_measured_fraction_theta_max 0.933
_diffrn_measurement_device_type 'Bruker P4'
_diffrn_measurement_method '\w scans'
_diffrn_radiation_monochromator graphite
_diffrn_radiation_source 'fine-focus sealed tube'
_diffrn_radiation_type MoK\a
_diffrn_radiation_wavelength 0.71073
_diffrn_reflns_av_R_equivalents 0.0721
_diffrn_reflns_av_sigmaI/netI 0.0976
_diffrn_reflns_limit_h_max 16
_diffrn_reflns_limit_h_min -12
_diffrn_reflns_limit_k_max 25
_diffrn_reflns_limit_k_min -24
_diffrn_reflns_limit_l_max 45
_diffrn_reflns_limit_l_min -45
_diffrn_reflns_number 55707
_diffrn_reflns_theta_full 25.00
_diffrn_reflns_theta_max 28.28
_diffrn_reflns_theta_min 1.57
_exptl_absorpt_coefficient_mu 0.322
_exptl_absorpt_correction_T_max 0.2793
_exptl_absorpt_correction_T_min 0.2075
_exptl_absorpt_correction_type psi-scan
_exptl_absorpt_process_details 'Norton et. al.'
_exptl_crystal_colour purple
_exptl_crystal_density_diffrn 1.368
_exptl_crystal_density_method 'not measured'
_exptl_crystal_description block
_exptl_crystal_F_000 3728
_exptl_crystal_size_max 0.6
_exptl_crystal_size_mid 0.2
_exptl_crystal_size_min 0.2
_refine_diff_density_max 0.735
_refine_diff_density_min -0.503
_refine_diff_density_rms 0.066
_refine_ls_extinction_method none
_refine_ls_goodness_of_fit_ref 0.885
_refine_ls_hydrogen_treatment mixed
_refine_ls_matrix_type full
_refine_ls_number_parameters 1112
_refine_ls_number_reflns 20189
_refine_ls_number_restraints 0
_refine_ls_restrained_S_all 0.885
_refine_ls_R_factor_all 0.0884
_refine_ls_R_factor_gt 0.0541
_refine_ls_shift/su_max 0.000
_refine_ls_shift/su_mean 0.000
_refine_ls_structure_factor_coef Fsqd
_refine_ls_weighting_details 'calc w=1/[\s^2^(Fo^2^)+(0.0478P)^2^+0.0000P] where P=(Fo^2^+2Fc^2^)/3'
_refine_ls_weighting_scheme calc
_refine_ls_wR_factor_gt 0.1104
_refine_ls_wR_factor_ref 0.1196
_reflns_number_gt 12414
_reflns_number_total 20189
_reflns_threshold_expression >2sigma(I)
_cod_data_source_file c2sc21345a.txt
_cod_data_source_block 9
_cod_depositor_comments
;
The following automatic conversions were performed:

'_symmetry_cell_setting' value 'Monoclinic' changed to 'monoclinic'
according to
/usr/data/users/saulius/automatic-downloads/retrospective/RSC/lib/dictionaries/cif_core.dic
dictionary named 'cif_core.dic' version 2.4.2 from 2011-04-26.

Automatic conversion script
Id: cif_fix_values 2281 2013-09-26 08:29:07Z andrius 
;
_cod_original_sg_symbol_H-M P2(1)/c
_cod_database_code 1514841

loop_
_symmetry_equiv_pos_as_xyz
'x, y, z'
'-x, y+1/2, -z+1/2'
'-x, -y, -z'
'x, -y-1/2, z-1/2'

loop_
_atom_site_label
_atom_site_type_symbol
_atom_site_fract_x
_atom_site_fract_y
_atom_site_fract_z
_atom_site_U_iso_or_equiv
_atom_site_adp_type
_atom_site_occupancy
_atom_site_symmetry_multiplicity
_atom_site_calc_flag
_atom_site_refinement_flags
Ni1 Ni 0.16969(2) 0.744000(14) 0.404749(8) 0.01975(8) Uani 1 1 d .
F853 F 0.38056(12) 0.67483(7) 0.23726(4) 0.0361(4) Uani 1 1 d .
F633 F 1.07053(12) 1.00245(7) 0.17949(4) 0.0416(4) Uani 1 1 d .
F632 F 1.08743(11) 0.89707(7) 0.17177(4) 0.0348(4) Uani 1 1 d .
F852 F 0.23917(12) 0.72893(7) 0.22465(5) 0.0397(4) Uani 1 1 d .
F851 F 0.30801(12) 0.66686(7) 0.18039(4) 0.0361(4) Uani 1 1 d .
F631 F 1.01777(12) 0.95580(7) 0.12583(4) 0.0397(4) Uani 1 1 d .
N1 N 0.12036(15) 0.88318(9) 0.37323(5) 0.0196(4) Uani 1 1 d .
N3 N 0.19787(16) 0.72527(9) 0.45732(6) 0.0208(5) Uani 1 1 d .
C81 C 0.56907(18) 0.80897(10) 0.17811(6) 0.0176(5) Uani 1 1 d .
N2 N 0.28122(15) 0.87388(9) 0.39048(5) 0.0189(4) Uani 1 1 d .
F733 F 0.69000(18) 0.61978(8) 0.02301(5) 0.0674(6) Uani 1 1 d .
F933 F 0.74540(15) 0.61236(8) 0.31929(4) 0.0513(5) Uani 1 1 d .
C46 C 0.03046(19) 0.66140(10) 0.38962(6) 0.0200(5) Uani 1 1 d .
C1 C 0.19049(18) 0.83801(11) 0.38763(6) 0.0179(5) Uani 1 1 d .
C21 C 0.38367(18) 0.84923(10) 0.40211(7) 0.0198(5) Uani 1 1 d .
F953 F 0.95107(14) 0.59359(8) 0.15929(5) 0.0569(5) Uani 1 1 d .
F653 F 0.77959(13) 1.07356(7) 0.25546(5) 0.0512(5) Uani 1 1 d .
C91 C 0.74621(18) 0.74089(10) 0.20035(6) 0.0182(5) Uani 1 1 d .
C35 C 0.10865(18) 0.55363(11) 0.46040(7) 0.0205(5) Uani 1 1 d .
H35A H 0.0820 0.5215 0.4424 0.025 Uiso 1 1 calc R
C36 C 0.13534(18) 0.61606(11) 0.44720(6) 0.0179(5) Uani 1 1 d .
F952 F 1.05391(13) 0.65147(8) 0.19404(6) 0.0650(6) Uani 1 1 d .
C41 C 0.12680(19) 0.63642(10) 0.40477(6) 0.0184(5) Uani 1 1 d .
C34 C 0.12094(18) 0.53794(11) 0.50003(7) 0.0214(5) Uani 1 1 d .
H34A H 0.0997 0.4957 0.5094 0.026 Uiso 1 1 calc R
F951 F 0.99023(15) 0.56167(9) 0.21661(6) 0.0682(6) Uani 1 1 d .
F652 F 0.63198(14) 1.03815(9) 0.23687(6) 0.0649(6) Uani 1 1 d .
C631 C 1.0222(2) 0.94852(12) 0.16529(7) 0.0267(6) Uani 1 1 d .
C53 C 0.2708(2) 0.77072(12) 0.59235(7) 0.0277(6) Uani 1 1 d .
H53A H 0.2390 0.8026 0.6090 0.033 Uiso 1 1 calc R
C66 C 0.72074(19) 0.91336(11) 0.21260(6) 0.0210(5) Uani 1 1 d .
H66A H 0.6541 0.9055 0.2239 0.025 Uiso 1 1 calc R
C11 C 0.00957(18) 0.87518(11) 0.36492(7) 0.0197(5) Uani 1 1 d .
C51 C 0.25746(19) 0.68858(11) 0.54131(6) 0.0208(5) Uani 1 1 d .
C62 C 0.86084(18) 0.88092(10) 0.17170(6) 0.0185(5) Uani 1 1 d .
H62A H 0.8926 0.8501 0.1543 0.022 Uiso 1 1 calc R
C71 C 0.71246(17) 0.78214(11) 0.12584(6) 0.0173(5) Uani 1 1 d .
C93 C 0.7510(2) 0.67614(11) 0.26120(6) 0.0224(5) Uani 1 1 d .
C92 C 0.70889(19) 0.72678(11) 0.23788(6) 0.0209(5) Uani 1 1 d .
H92A H 0.6529 0.7525 0.2479 0.025 Uiso 1 1 calc R
C86 C 0.50284(18) 0.75891(11) 0.19155(6) 0.0190(5) Uani 1 1 d .
H86A H 0.5326 0.7173 0.1985 0.023 Uiso 1 1 calc R
C22 C 0.41089(19) 0.84988(11) 0.44225(7) 0.0224(5) Uani 1 1 d .
C42 C 0.21569(19) 0.62948(11) 0.38026(7) 0.0210(5) Uani 1 1 d .
C72 C 0.69764(18) 0.71728(11) 0.11224(6) 0.0191(5) Uani 1 1 d .
H72A H 0.6767 0.6842 0.1304 0.023 Uiso 1 1 calc R
F932 F 0.70240(17) 0.71359(8) 0.32373(4) 0.0622(6) Uani 1 1 d .
C32 C 0.19502(18) 0.64650(11) 0.51340(6) 0.0186(5) Uani 1 1 d .
C31 C 0.17667(18) 0.66398(10) 0.47355(6) 0.0178(5) Uani 1 1 d .
C33 C 0.16398(19) 0.58356(11) 0.52595(6) 0.0209(5) Uani 1 1 d .
H33A H 0.1727 0.5719 0.5529 0.025 Uiso 1 1 calc R
C52 C 0.2088(2) 0.73641(11) 0.56513(6) 0.0238(6) Uani 1 1 d .
C3 C 0.2670(2) 0.93908(11) 0.37883(7) 0.0235(6) Uani 1 1 d .
H3A H 0.3187 0.9729 0.3784 0.028 Uiso 1 1 calc R
C65 C 0.7761(2) 0.96986(11) 0.22340(6) 0.0217(5) Uani 1 1 d .
C85 C 0.39555(19) 0.76747(11) 0.19515(6) 0.0214(5) Uani 1 1 d .
C12 C -0.02233(19) 0.85565(11) 0.32684(7) 0.0222(5) Uani 1 1 d .
C82 C 0.51803(19) 0.86819(11) 0.16707(6) 0.0212(5) Uani 1 1 d .
H82A H 0.5588 0.9034 0.1568 0.025 Uiso 1 1 calc R
F732 F 0.78167(18) 0.59287(8) 0.07122(7) 0.0929(8) Uani 1 1 d .
C26 C 0.45256(19) 0.83093(11) 0.37244(7) 0.0234(5) Uani 1 1 d .
C61 C 0.76011(18) 0.86748(10) 0.18547(6) 0.0178(5) Uani 1 1 d .
C221 C 0.3377(2) 0.87936(11) 0.47301(7) 0.0265(6) Uani 1 1 d .
H22A H 0.2640 0.8677 0.4654 0.032 Uiso 1 1 calc R
C261 C 0.4234(2) 0.83948(12) 0.32891(7) 0.0282(6) Uani 1 1 d .
H26A H 0.3694 0.8753 0.3272 0.034 Uiso 1 1 calc R
C95 C 0.87625(19) 0.65344(11) 0.21162(7) 0.0222(5) Uani 1 1 d .
C73 C 0.71246(19) 0.69961(11) 0.07320(6) 0.0200(5) Uani 1 1 d .
C2 C 0.1662(2) 0.94475(11) 0.36841(7) 0.0242(6) Uani 1 1 d .
H2A H 0.1322 0.9838 0.3593 0.029 Uiso 1 1 calc R
B1 B 0.6959(2) 0.80031(12) 0.17277(7) 0.0185(6) Uani 1 1 d .
F931 F 0.60026(15) 0.64520(11) 0.29541(5) 0.0690(6) Uani 1 1 d .
C931 C 0.7005(2) 0.66156(12) 0.29965(7) 0.0306(6) Uani 1 1 d .
C63 C 0.91646(19) 0.93752(11) 0.18241(6) 0.0198(5) Uani 1 1 d .
C731 C 0.7007(2) 0.62861(12) 0.06134(7) 0.0273(6) Uani 1 1 d .
C43 C 0.2041(2) 0.64621(11) 0.34034(7) 0.0237(6) Uani 1 1 d .
H43A H 0.2622 0.6412 0.3233 0.028 Uiso 1 1 calc R
C74 C 0.74202(19) 0.74647(11) 0.04561(7) 0.0236(5) Uani 1 1 d .
H74A H 0.7537 0.7344 0.0189 0.028 Uiso 1 1 calc R
C96 C 0.83248(18) 0.70337(11) 0.18848(7) 0.0211(5) Uani 1 1 d .
H96A H 0.8624 0.7124 0.1635 0.025 Uiso 1 1 calc R
C64 C 0.8744(2) 0.98309(11) 0.20828(6) 0.0228(5) Uani 1 1 d .
H64A H 0.9117 1.0221 0.2154 0.027 Uiso 1 1 calc R
C94 C 0.8351(2) 0.63855(11) 0.24823(7) 0.0250(6) Uani 1 1 d .
H94A H 0.8636 0.6038 0.2639 0.030 Uiso 1 1 calc R
C84 C 0.34799(19) 0.82653(11) 0.18488(7) 0.0231(5) Uani 1 1 d .
H84A H 0.2745 0.8325 0.1875 0.028 Uiso 1 1 calc R
C851 C 0.3304(2) 0.71021(12) 0.20917(7) 0.0260(6) Uani 1 1 d .
C951 C 0.9678(2) 0.61590(12) 0.19644(8) 0.0310(6) Uani 1 1 d .
C45 C 0.0251(2) 0.67824(11) 0.34952(7) 0.0250(6) Uani 1 1 d .
H45A H -0.0383 0.6958 0.3389 0.030 Uiso 1 1 calc R
C44 C 0.1103(2) 0.66974(11) 0.32519(7) 0.0251(6) Uani 1 1 d .
H44A H 0.1042 0.6801 0.2979 0.030 Uiso 1 1 calc R
F731 F 0.62002(19) 0.60005(9) 0.07691(7) 0.1003(9) Uani 1 1 d .
C13 C -0.1296(2) 0.85630(12) 0.31907(7) 0.0286(6) Uani 1 1 d .
H13A H -0.1546 0.8428 0.2938 0.034 Uiso 1 1 calc R
C262 C 0.5149(2) 0.86094(14) 0.30380(8) 0.0410(7) Uani 1 1 d .
H26B H 0.5457 0.9015 0.3148 0.062 Uiso 1 1 calc R
H26C H 0.4901 0.8693 0.2768 0.062 Uiso 1 1 calc R
H26D H 0.5680 0.8258 0.3036 0.062 Uiso 1 1 calc R
C651 C 0.7256(2) 1.01807(13) 0.25077(8) 0.0343(7) Uani 1 1 d .
F651 F 0.7077(2) 0.99312(9) 0.28546(5) 0.0904(8) Uani 1 1 d .
C521 C 0.0917(2) 0.74896(11) 0.56263(7) 0.0262(6) Uani 1 1 d .
H52A H 0.0635 0.7251 0.5390 0.031 Uiso 1 1 calc R
C75 C 0.75408(19) 0.81153(11) 0.05811(7) 0.0214(5) Uani 1 1 d .
C16 C -0.0607(2) 0.89530(11) 0.39394(7) 0.0239(6) Uani 1 1 d .
C54 C 0.3770(2) 0.75948(12) 0.59566(7) 0.0309(6) Uani 1 1 d .
H54A H 0.4178 0.7840 0.6142 0.037 Uiso 1 1 calc R
C76 C 0.73892(18) 0.82853(11) 0.09706(6) 0.0201(5) Uani 1 1 d .
H76A H 0.7468 0.8736 0.1046 0.024 Uiso 1 1 calc R
C421 C 0.31623(19) 0.59840(11) 0.39572(7) 0.0239(6) Uani 1 1 d .
H42A H 0.3165 0.6023 0.4251 0.029 Uiso 1 1 calc R
C83 C 0.41119(19) 0.87709(11) 0.17062(7) 0.0238(5) Uani 1 1 d .
C56 C 0.3657(2) 0.67606(11) 0.54489(7) 0.0242(6) Uani 1 1 d .
C25 C 0.5498(2) 0.80656(12) 0.38443(8) 0.0300(6) Uani 1 1 d .
H25A H 0.5982 0.7920 0.3652 0.036 Uiso 1 1 calc R
C24 C 0.5770(2) 0.80324(12) 0.42404(8) 0.0330(6) Uani 1 1 d .
H24A H 0.6431 0.7853 0.4317 0.040 Uiso 1 1 calc R
F831 F 0.30553(13) 0.96655(7) 0.18977(5) 0.0509(5) Uani 1 1 d .
F751 F 0.73687(13) 0.91957(7) 0.03276(4) 0.0446(4) Uani 1 1 d .
F832 F 0.29046(13) 0.93511(8) 0.12984(5) 0.0515(5) Uani 1 1 d .
F833 F 0.42821(13) 0.98802(7) 0.14869(6) 0.0553(5) Uani 1 1 d .
F752 F 0.88905(14) 0.87933(9) 0.03496(6) 0.0725(6) Uani 1 1 d .
F753 F 0.77724(19) 0.84516(8) -0.00774(5) 0.0757(7) Uani 1 1 d .
C461 C -0.06663(19) 0.66299(11) 0.41514(7) 0.0224(5) Uani 1 1 d .
H46A H -0.0426 0.6647 0.4433 0.027 Uiso 1 1 calc R
O999 O 0.52171(19) 0.51955(10) 0.14786(8) 0.0683(8) Uani 1 1 d .
C122 C 0.0074(2) 0.79326(12) 0.26243(7) 0.0315(6) Uani 1 1 d .
H12A H -0.0223 0.7534 0.2744 0.047 Uiso 1 1 calc R
H12B H 0.0618 0.7806 0.2437 0.047 Uiso 1 1 calc R
H12C H -0.0481 0.8178 0.2486 0.047 Uiso 1 1 calc R
C121 C 0.0560(2) 0.83739(12) 0.29496(7) 0.0259(6) Uani 1 1 d .
H12D H 0.1150 0.8123 0.3077 0.031 Uiso 1 1 calc R
C751 C 0.7896(2) 0.86303(12) 0.02950(7) 0.0310(6) Uani 1 1 d .
C123 C 0.1020(2) 0.89929(13) 0.27548(7) 0.0377(7) Uani 1 1 d .
H12E H 0.1339 0.9278 0.2957 0.057 Uiso 1 1 calc R
H12F H 0.0460 0.9236 0.2617 0.057 Uiso 1 1 calc R
H12G H 0.1555 0.8861 0.2565 0.057 Uiso 1 1 calc R
C561 C 0.4207(2) 0.62396(12) 0.52007(7) 0.0278(6) Uani 1 1 d .
H56A H 0.3657 0.6004 0.5042 0.033 Uiso 1 1 calc R
C422 C 0.4158(2) 0.63147(14) 0.38074(8) 0.0377(7) Uani 1 1 d .
H42B H 0.4150 0.6786 0.3877 0.056 Uiso 1 1 calc R
H42C H 0.4191 0.6268 0.3520 0.056 Uiso 1 1 calc R
H42D H 0.4773 0.6103 0.3929 0.056 Uiso 1 1 calc R
C23 C 0.5098(2) 0.82550(12) 0.45239(7) 0.0302(6) Uani 1 1 d .
H23A H 0.5310 0.8243 0.4793 0.036 Uiso 1 1 calc R
C14 C -0.2006(2) 0.87596(12) 0.34701(8) 0.0318(6) Uani 1 1 d .
H14A H -0.2734 0.8765 0.3407 0.038 Uiso 1 1 calc R
C462 C -0.1295(2) 0.59892(12) 0.40949(7) 0.0305(6) Uani 1 1 d .
H46B H -0.0841 0.5608 0.4151 0.046 Uiso 1 1 calc R
H46C H -0.1556 0.5964 0.3822 0.046 Uiso 1 1 calc R
H46D H -0.1889 0.5986 0.4276 0.046 Uiso 1 1 calc R
C15 C -0.1669(2) 0.89484(12) 0.38408(8) 0.0296(6) Uani 1 1 d .
H15A H -0.2169 0.9077 0.4032 0.035 Uiso 1 1 calc R
C161 C -0.0254(2) 0.91999(12) 0.43422(7) 0.0322(6) Uani 1 1 d .
H16A H 0.0518 0.9122 0.4370 0.039 Uiso 1 1 calc R
C423 C 0.3152(2) 0.52414(12) 0.38536(8) 0.0349(7) Uani 1 1 d .
H42E H 0.2506 0.5039 0.3951 0.052 Uiso 1 1 calc R
H42F H 0.3760 0.5024 0.3977 0.052 Uiso 1 1 calc R
H42G H 0.3182 0.5188 0.3567 0.052 Uiso 1 1 calc R
C463 C -0.1353(2) 0.72318(13) 0.40767(8) 0.0373(7) Uani 1 1 d .
H46E H -0.0939 0.7635 0.4117 0.056 Uiso 1 1 calc R
H46F H -0.1943 0.7228 0.4260 0.056 Uiso 1 1 calc R
H46G H -0.1623 0.7221 0.3805 0.056 Uiso 1 1 calc R
C562 C 0.4761(2) 0.57229(13) 0.54601(8) 0.0402(7) Uani 1 1 d .
H56B H 0.4254 0.5526 0.5641 0.060 Uiso 1 1 calc R
H56C H 0.5324 0.5936 0.5613 0.060 Uiso 1 1 calc R
H56D H 0.5058 0.5376 0.5293 0.060 Uiso 1 1 calc R
C831 C 0.3599(2) 0.94152(13) 0.15981(9) 0.0357(7) Uani 1 1 d .
C55 C 0.4245(2) 0.71274(12) 0.57210(7) 0.0291(6) Uani 1 1 d .
H55A H 0.4980 0.7055 0.5744 0.035 Uiso 1 1 calc R
C222 C 0.3582(2) 0.85344(13) 0.51428(7) 0.0342(7) Uani 1 1 d .
H22B H 0.3518 0.8051 0.5144 0.051 Uiso 1 1 calc R
H22C H 0.3070 0.8725 0.5323 0.051 Uiso 1 1 calc R
H22D H 0.4292 0.8659 0.5228 0.051 Uiso 1 1 calc R
C223 C 0.3466(2) 0.95559(12) 0.47412(8) 0.0400(7) Uani 1 1 d .
H22E H 0.3320 0.9735 0.4478 0.060 Uiso 1 1 calc R
H22F H 0.4176 0.9682 0.4825 0.060 Uiso 1 1 calc R
H22G H 0.2957 0.9734 0.4928 0.060 Uiso 1 1 calc R
C263 C 0.3731(3) 0.77652(14) 0.31237(8) 0.0459(8) Uani 1 1 d .
H26E H 0.3137 0.7638 0.3288 0.069 Uiso 1 1 calc R
H26F H 0.4251 0.7407 0.3124 0.069 Uiso 1 1 calc R
H26G H 0.3484 0.7846 0.2853 0.069 Uiso 1 1 calc R
C522 C 0.0364(2) 0.72222(15) 0.59862(8) 0.0470(8) Uani 1 1 d .
H52B H 0.0524 0.6750 0.6017 0.070 Uiso 1 1 calc R
H52C H -0.0395 0.7281 0.5953 0.070 Uiso 1 1 calc R
H52D H 0.0607 0.7463 0.6221 0.070 Uiso 1 1 calc R
C563 C 0.4964(2) 0.65568(13) 0.49129(8) 0.0390(7) Uani 1 1 d .
H56E H 0.4587 0.6882 0.4750 0.058 Uiso 1 1 calc R
H56F H 0.5263 0.6214 0.4743 0.058 Uiso 1 1 calc R
H56G H 0.5529 0.6779 0.5060 0.058 Uiso 1 1 calc R
C998 C 0.4278(3) 0.53872(18) 0.12682(13) 0.0865(16) Uani 1 1 d .
H99A H 0.4327 0.5858 0.1189 0.104 Uiso 1 1 calc R
H99B H 0.3664 0.5338 0.1442 0.104 Uiso 1 1 calc R
C999 C 0.4136(3) 0.49708(18) 0.09154(13) 0.0771(13) Uani 1 1 d .
H99C H 0.3487 0.5098 0.0777 0.116 Uiso 1 1 calc R
H99D H 0.4094 0.4505 0.0994 0.116 Uiso 1 1 calc R
H99E H 0.4733 0.5033 0.0740 0.116 Uiso 1 1 calc R
C523 C 0.0657(3) 0.82261(14) 0.55786(10) 0.0561(9) Uani 1 1 d .
H52E H 0.1008 0.8400 0.5345 0.084 Uiso 1 1 calc R
H52F H 0.0900 0.8468 0.5813 0.084 Uiso 1 1 calc R
H52G H -0.0103 0.8281 0.5547 0.084 Uiso 1 1 calc R
C162 C -0.0799(3) 0.88332(17) 0.46733(8) 0.0671(11) Uani 1 1 d .
H16B H -0.0652 0.8358 0.4652 0.101 Uiso 1 1 calc R
H16C H -0.1558 0.8907 0.4653 0.101 Uiso 1 1 calc R
H16D H -0.0540 0.8998 0.4928 0.101 Uiso 1 1 calc R
C163 C -0.0454(3) 0.99473(14) 0.43750(9) 0.0589(10) Uani 1 1 d .
H16E H -0.0084 1.0178 0.4164 0.088 Uiso 1 1 calc R
H16F H -0.0196 1.0107 0.4631 0.088 Uiso 1 1 calc R
H16G H -0.1208 1.0034 0.4351 0.088 Uiso 1 1 calc R
C997 C 0.5432(4) 0.55960(17) 0.18077(14) 0.102(2) Uani 1 1 d .
H99K H 0.4811 0.5608 0.1980 0.122 Uiso 1 1 calc R
H99L H 0.5580 0.6054 0.1720 0.122 Uiso 1 1 calc R
C996 C 0.6338(4) 0.5337(3) 0.20302(18) 0.166(3) Uani 1 1 d .
H99G H 0.6476 0.5621 0.2260 0.250 Uiso 1 1 calc R
H99H H 0.6955 0.5333 0.1861 0.250 Uiso 1 1 calc R
H99I H 0.6188 0.4886 0.2119 0.250 Uiso 1 1 calc R
H H 0.2246(19) 0.7493(11) 0.4749(7) 0.022(7) Uiso 1 1 d .

loop_
_atom_site_aniso_label
_atom_site_aniso_U_11
_atom_site_aniso_U_22
_atom_site_aniso_U_33
_atom_site_aniso_U_23
_atom_site_aniso_U_13
_atom_site_aniso_U_12
Ni1 0.02649(18) 0.01611(15) 0.01657(15) 0.00223(12) -0.00225(13) -0.00155(13)
F853 0.0399(10) 0.0343(8) 0.0341(9) 0.0120(7) -0.0038(7) -0.0102(7)
F633 0.0346(10) 0.0358(9) 0.0547(10) -0.0155(7) 0.0079(8) -0.0175(7)
F632 0.0236(8) 0.0370(9) 0.0439(9) -0.0010(7) 0.0032(7) 0.0021(7)
F852 0.0292(9) 0.0341(9) 0.0563(10) 0.0007(7) 0.0172(8) -0.0055(7)
F851 0.0522(11) 0.0300(8) 0.0261(8) -0.0051(6) 0.0030(7) -0.0188(7)
F631 0.0418(10) 0.0501(10) 0.0275(8) 0.0065(7) 0.0072(7) -0.0140(8)
N1 0.0229(12) 0.0165(10) 0.0193(10) 0.0017(8) -0.0021(9) -0.0010(8)
N3 0.0267(12) 0.0171(10) 0.0186(11) -0.0019(8) -0.0028(9) -0.0029(9)
C81 0.0226(13) 0.0172(11) 0.0131(11) -0.0028(9) -0.0011(10) -0.0002(10)
N2 0.0227(11) 0.0181(10) 0.0157(10) 0.0010(8) -0.0019(8) -0.0004(9)
F733 0.138(2) 0.0310(9) 0.0325(10) -0.0121(7) -0.0079(11) -0.0083(11)
F933 0.0826(14) 0.0404(9) 0.0311(9) 0.0163(7) 0.0051(9) 0.0160(9)
C46 0.0275(14) 0.0147(11) 0.0178(12) -0.0027(9) -0.0034(10) 0.0011(10)
C1 0.0229(13) 0.0206(12) 0.0102(11) 0.0002(9) -0.0017(10) -0.0014(10)
C21 0.0210(14) 0.0154(11) 0.0230(12) 0.0022(9) -0.0037(11) -0.0032(10)
F953 0.0530(12) 0.0635(12) 0.0540(11) -0.0236(9) -0.0056(9) 0.0244(9)
F653 0.0458(11) 0.0363(9) 0.0718(12) -0.0327(8) 0.0053(9) -0.0022(8)
C91 0.0215(13) 0.0143(11) 0.0189(11) -0.0017(9) -0.0009(10) -0.0040(10)
C35 0.0231(14) 0.0163(11) 0.0220(12) -0.0013(10) -0.0016(11) 0.0003(10)
C36 0.0187(13) 0.0187(12) 0.0161(11) 0.0002(9) -0.0011(10) 0.0034(10)
F952 0.0284(10) 0.0424(10) 0.1245(17) -0.0215(10) 0.0102(11) -0.0022(8)
C41 0.0278(14) 0.0121(11) 0.0152(11) -0.0033(9) -0.0014(10) -0.0027(10)
C34 0.0224(14) 0.0170(12) 0.0248(13) 0.0050(10) 0.0025(11) -0.0010(10)
F951 0.0735(14) 0.0511(11) 0.0805(13) 0.0286(10) 0.0230(11) 0.0371(10)
F652 0.0383(11) 0.0647(12) 0.0915(14) -0.0483(11) -0.0084(10) 0.0152(9)
C631 0.0284(15) 0.0256(13) 0.0261(14) -0.0012(11) 0.0001(12) -0.0075(12)
C53 0.0392(17) 0.0252(13) 0.0187(12) -0.0015(10) -0.0014(12) -0.0001(12)
C66 0.0216(14) 0.0227(12) 0.0188(12) 0.0010(10) 0.0022(10) -0.0005(10)
C11 0.0201(13) 0.0167(12) 0.0223(12) 0.0036(10) -0.0054(10) 0.0011(10)
C51 0.0277(14) 0.0207(12) 0.0138(11) 0.0043(9) -0.0034(10) -0.0025(11)
C62 0.0243(14) 0.0144(11) 0.0169(12) -0.0011(9) -0.0001(10) 0.0026(10)
C71 0.0144(12) 0.0177(11) 0.0199(12) 0.0027(9) -0.0013(10) 0.0015(9)
C93 0.0295(15) 0.0203(12) 0.0173(12) 0.0007(10) -0.0057(11) -0.0052(11)
C92 0.0227(14) 0.0185(12) 0.0215(12) -0.0036(10) -0.0023(11) -0.0013(10)
C86 0.0241(13) 0.0175(12) 0.0153(11) -0.0005(9) 0.0011(10) 0.0006(10)
C22 0.0255(14) 0.0178(12) 0.0238(13) 0.0025(10) -0.0027(11) -0.0030(10)
C42 0.0266(14) 0.0163(12) 0.0202(12) -0.0026(9) -0.0006(11) -0.0012(10)
C72 0.0191(13) 0.0186(12) 0.0197(12) 0.0034(10) -0.0002(10) -0.0011(10)
F932 0.1226(18) 0.0385(10) 0.0260(9) -0.0049(7) 0.0179(10) 0.0042(10)
C32 0.0208(13) 0.0177(12) 0.0171(12) 0.0012(9) -0.0002(10) 0.0029(10)
C31 0.0169(13) 0.0172(11) 0.0192(12) 0.0003(9) 0.0010(10) 0.0027(9)
C33 0.0252(14) 0.0226(12) 0.0148(12) 0.0036(10) -0.0019(10) 0.0016(10)
C52 0.0315(15) 0.0231(13) 0.0168(12) 0.0041(10) -0.0011(11) -0.0010(11)
C3 0.0299(15) 0.0147(12) 0.0259(13) 0.0032(10) -0.0019(11) -0.0031(10)
C65 0.0284(15) 0.0189(12) 0.0179(12) -0.0041(10) -0.0014(11) 0.0033(11)
C85 0.0256(14) 0.0206(12) 0.0181(12) -0.0014(10) 0.0036(10) -0.0032(10)
C12 0.0257(14) 0.0170(12) 0.0237(13) 0.0044(10) -0.0044(11) -0.0003(10)
C82 0.0249(14) 0.0191(12) 0.0198(12) 0.0020(10) 0.0037(11) -0.0035(10)
F732 0.1058(19) 0.0249(10) 0.146(2) -0.0288(11) -0.0808(16) 0.0240(11)
C26 0.0254(15) 0.0177(12) 0.0269(13) -0.0029(10) -0.0016(11) -0.0015(10)
C61 0.0221(13) 0.0140(11) 0.0173(12) 0.0039(9) -0.0023(10) 0.0018(10)
C221 0.0313(15) 0.0250(13) 0.0230(13) 0.0014(10) -0.0029(11) -0.0043(11)
C261 0.0301(16) 0.0296(14) 0.0250(14) -0.0023(11) 0.0022(12) 0.0015(12)
C95 0.0210(14) 0.0183(12) 0.0271(13) -0.0017(10) -0.0038(11) -0.0008(10)
C73 0.0222(14) 0.0158(11) 0.0219(12) -0.0022(10) 0.0004(10) 0.0009(10)
C2 0.0297(15) 0.0149(12) 0.0277(13) 0.0059(10) -0.0027(11) -0.0016(10)
B1 0.0212(15) 0.0164(13) 0.0178(13) 0.0007(11) 0.0001(11) 0.0004(11)
F931 0.0467(12) 0.1279(18) 0.0326(10) 0.0277(10) 0.0024(9) -0.0215(12)
C931 0.0396(18) 0.0297(14) 0.0222(13) 0.0015(11) -0.0070(12) 0.0018(13)
C63 0.0213(13) 0.0200(12) 0.0179(12) 0.0037(9) -0.0018(10) -0.0012(10)
C731 0.0387(17) 0.0208(13) 0.0225(13) -0.0020(11) 0.0038(12) -0.0015(12)
C43 0.0282(15) 0.0223(12) 0.0206(13) -0.0004(10) 0.0031(11) -0.0010(11)
C74 0.0256(14) 0.0256(13) 0.0195(12) -0.0023(10) 0.0028(10) -0.0006(11)
C96 0.0210(13) 0.0199(12) 0.0224(12) -0.0007(10) -0.0010(11) -0.0039(10)
C64 0.0301(15) 0.0154(12) 0.0229(13) -0.0002(10) -0.0053(11) -0.0010(10)
C94 0.0292(15) 0.0195(12) 0.0260(13) 0.0030(10) -0.0107(12) -0.0010(11)
C84 0.0186(13) 0.0258(13) 0.0250(13) -0.0013(10) 0.0025(11) -0.0008(11)
C851 0.0264(15) 0.0274(13) 0.0243(13) -0.0013(11) 0.0025(12) -0.0026(11)
C951 0.0291(16) 0.0225(13) 0.0411(17) 0.0010(12) -0.0099(13) 0.0035(12)
C45 0.0288(15) 0.0243(13) 0.0218(13) 0.0003(10) -0.0031(11) 0.0062(11)
C44 0.0383(17) 0.0221(13) 0.0149(12) 0.0019(10) -0.0029(11) 0.0030(11)
F731 0.127(2) 0.0470(11) 0.1290(19) -0.0524(12) 0.0927(17) -0.0555(13)
C13 0.0282(15) 0.0299(14) 0.0275(14) 0.0018(11) -0.0085(12) -0.0003(12)
C262 0.0429(19) 0.0488(18) 0.0315(16) 0.0083(13) 0.0049(14) -0.0045(15)
C651 0.0355(17) 0.0312(15) 0.0362(16) -0.0129(13) -0.0002(14) 0.0002(13)
F651 0.181(3) 0.0511(12) 0.0403(11) -0.0002(9) 0.0537(14) 0.0361(13)
C521 0.0298(15) 0.0269(13) 0.0219(12) -0.0049(11) -0.0005(11) 0.0002(12)
C75 0.0224(14) 0.0208(12) 0.0211(12) 0.0041(10) 0.0024(10) -0.0010(10)
C16 0.0271(15) 0.0198(12) 0.0247(13) 0.0025(10) 0.0001(11) -0.0004(11)
C54 0.0410(17) 0.0308(14) 0.0207(13) -0.0046(11) -0.0102(12) -0.0056(13)
C76 0.0208(13) 0.0155(11) 0.0240(13) -0.0010(10) -0.0004(10) 0.0005(10)
C421 0.0248(14) 0.0273(13) 0.0198(12) 0.0010(10) -0.0010(11) 0.0040(11)
C83 0.0239(14) 0.0211(12) 0.0265(13) 0.0027(10) 0.0012(11) 0.0013(11)
C56 0.0293(15) 0.0222(13) 0.0210(13) 0.0035(10) -0.0060(11) 0.0017(11)
C25 0.0263(15) 0.0292(14) 0.0345(15) -0.0032(12) 0.0054(12) 0.0029(12)
C24 0.0244(15) 0.0332(15) 0.0412(16) 0.0045(12) -0.0068(13) 0.0039(12)
F831 0.0493(11) 0.0326(9) 0.0712(12) 0.0018(8) 0.0139(10) 0.0164(8)
F751 0.0571(12) 0.0302(9) 0.0469(10) 0.0177(7) 0.0099(9) 0.0046(8)
F832 0.0401(11) 0.0506(10) 0.0636(12) 0.0223(9) -0.0101(9) 0.0091(8)
F833 0.0317(10) 0.0265(9) 0.1080(15) 0.0268(9) 0.0101(10) 0.0027(7)
F752 0.0314(11) 0.0743(13) 0.1118(17) 0.0635(12) 0.0028(11) -0.0089(10)
F753 0.159(2) 0.0447(11) 0.0235(9) 0.0010(8) 0.0252(11) -0.0285(12)
C461 0.0265(14) 0.0228(12) 0.0181(12) -0.0014(10) -0.0007(11) 0.0040(11)
O999 0.0532(16) 0.0258(11) 0.127(2) -0.0143(13) 0.0436(15) -0.0025(11)
C122 0.0409(17) 0.0315(14) 0.0220(13) -0.0019(11) -0.0056(12) 0.0036(13)
C121 0.0281(15) 0.0283(13) 0.0212(13) 0.0011(10) -0.0028(11) 0.0014(11)
C751 0.0421(18) 0.0254(14) 0.0256(14) 0.0003(11) 0.0080(13) -0.0027(13)
C123 0.052(2) 0.0400(16) 0.0214(14) 0.0002(12) 0.0052(13) -0.0061(14)
C561 0.0270(15) 0.0271(14) 0.0292(14) -0.0026(11) -0.0055(12) 0.0011(11)
C422 0.0261(16) 0.0471(17) 0.0397(16) 0.0065(13) -0.0007(13) 0.0032(13)
C23 0.0332(16) 0.0306(14) 0.0265(14) 0.0040(11) -0.0077(12) -0.0013(12)
C14 0.0206(14) 0.0341(15) 0.0407(16) 0.0059(12) -0.0058(13) 0.0003(12)
C462 0.0321(16) 0.0338(15) 0.0256(14) -0.0034(11) 0.0032(12) -0.0020(12)
C15 0.0284(16) 0.0271(14) 0.0333(15) 0.0011(11) 0.0066(12) 0.0044(12)
C161 0.0370(17) 0.0341(15) 0.0255(14) -0.0053(12) 0.0016(12) 0.0007(13)
C423 0.0379(17) 0.0306(15) 0.0361(16) 0.0034(12) -0.0013(13) 0.0088(13)
C463 0.0379(18) 0.0357(15) 0.0384(16) 0.0066(13) 0.0069(14) 0.0117(13)
C562 0.0442(19) 0.0369(16) 0.0396(17) 0.0018(13) -0.0041(14) 0.0112(14)
C831 0.0231(16) 0.0305(15) 0.0535(19) 0.0095(13) 0.0056(14) 0.0024(12)
C55 0.0288(15) 0.0304(14) 0.0280(14) 0.0025(11) -0.0085(12) -0.0010(12)
C222 0.0456(19) 0.0303(14) 0.0266(14) 0.0027(11) -0.0019(13) -0.0059(13)
C223 0.063(2) 0.0264(14) 0.0304(15) -0.0012(12) 0.0058(15) 0.0003(14)
C263 0.063(2) 0.0491(18) 0.0257(15) -0.0041(13) 0.0004(15) -0.0153(16)
C522 0.0401(19) 0.060(2) 0.0408(17) 0.0107(15) 0.0056(15) -0.0058(16)
C563 0.0412(18) 0.0411(16) 0.0346(16) -0.0022(13) 0.0005(14) 0.0045(14)
C998 0.085(3) 0.061(2) 0.115(4) 0.050(2) 0.076(3) 0.045(2)
C999 0.048(2) 0.058(2) 0.126(4) 0.032(2) 0.028(2) 0.0110(19)
C523 0.041(2) 0.0398(18) 0.088(3) 0.0182(17) 0.0047(18) 0.0063(15)
C162 0.102(3) 0.076(2) 0.0228(16) -0.0016(16) 0.0062(18) -0.029(2)
C163 0.087(3) 0.0382(18) 0.051(2) -0.0162(15) -0.0083(19) 0.0015(18)
C997 0.127(4) 0.035(2) 0.146(4) -0.035(2) 0.107(4) -0.029(2)
C996 0.060(3) 0.204(6) 0.235(7) -0.191(6) 0.004(4) -0.026(4)

loop_
_atom_type_symbol
_atom_type_description
_atom_type_scat_dispersion_real
_atom_type_scat_dispersion_imag
_atom_type_scat_source
C C 0.0033 0.0016 'International Tables Vol C Tables 4.2.6.8 and 6.1.1.4'
H H 0.0000 0.0000 'International Tables Vol C Tables 4.2.6.8 and 6.1.1.4'
B B 0.0013 0.0007 'International Tables Vol C Tables 4.2.6.8 and 6.1.1.4'
N N 0.0061 0.0033 'International Tables Vol C Tables 4.2.6.8 and 6.1.1.4'
F F 0.0171 0.0103 'International Tables Vol C Tables 4.2.6.8 and 6.1.1.4'
Ni Ni 0.3393 1.1124 'International Tables Vol C Tables 4.2.6.8 and 6.1.1.4'
O O 0.0106 0.0060 'International Tables Vol C Tables 4.2.6.8 and 6.1.1.4'

loop_
_geom_angle_atom_site_label_1
_geom_angle_atom_site_label_2
_geom_angle_atom_site_label_3
_geom_angle
N3 Ni1 C1 116.57(9)
N3 Ni1 C41 81.16(8)
C1 Ni1 C41 162.17(8)
N3 Ni1 C46 101.03(8)
C1 Ni1 C46 132.28(9)
C41 Ni1 C46 34.45(8)
C1 N1 C2 111.5(2)
C1 N1 C11 129.04(19)
C2 N1 C11 119.36(19)
C31 N3 Ni1 121.95(16)
C86 C81 C82 114.9(2)
C86 C81 B1 124.05(19)
C82 C81 B1 120.9(2)
C1 N2 C3 112.0(2)
C1 N2 C21 126.64(18)
C3 N2 C21 121.24(19)
C45 C46 C41 118.0(2)
C45 C46 C461 121.1(2)
C41 C46 C461 120.60(19)
C45 C46 Ni1 93.67(15)
C41 C46 Ni1 63.29(12)
C461 C46 Ni1 116.94(14)
N1 C1 N2 102.80(18)
N1 C1 Ni1 130.47(17)
N2 C1 Ni1 126.59(17)
C26 C21 C22 123.6(2)
C26 C21 N2 118.0(2)
C22 C21 N2 118.2(2)
C92 C91 C96 115.5(2)
C92 C91 B1 122.2(2)
C96 C91 B1 122.23(19)
C36 C35 C34 119.8(2)
C35 C36 C31 120.7(2)
C35 C36 C41 123.08(19)
C31 C36 C41 116.18(19)
C46 C41 C42 121.1(2)
C46 C41 C36 119.8(2)
C42 C41 C36 119.1(2)
C46 C41 Ni1 82.26(13)
C42 C41 Ni1 84.20(13)
C36 C41 Ni1 104.55(13)
C33 C34 C35 120.2(2)
F633 C631 F632 106.8(2)
F633 C631 F631 106.43(19)
F632 C631 F631 105.36(19)
F633 C631 C63 113.3(2)
F632 C631 C63 112.38(19)
F631 C631 C63 112.1(2)
C54 C53 C52 121.4(2)
C65 C66 C61 122.1(2)
C16 C11 C12 123.2(2)
C16 C11 N1 117.5(2)
C12 C11 N1 118.8(2)
C56 C51 C52 120.8(2)
C56 C51 C32 117.8(2)
C52 C51 C32 121.2(2)
C63 C62 C61 122.7(2)
C76 C71 C72 115.4(2)
C76 C71 B1 124.07(19)
C72 C71 B1 120.49(19)
C94 C93 C92 120.9(2)
C94 C93 C931 120.8(2)
C92 C93 C931 118.2(2)
C91 C92 C93 122.3(2)
C85 C86 C81 122.7(2)
C23 C22 C21 116.7(2)
C23 C22 C221 121.8(2)
C21 C22 C221 121.4(2)
C43 C42 C41 117.8(2)
C43 C42 C421 120.8(2)
C41 C42 C421 121.1(2)
C73 C72 C71 122.4(2)
C33 C32 C31 118.3(2)
C33 C32 C51 118.31(19)
C31 C32 C51 123.0(2)
N3 C31 C32 125.0(2)
N3 C31 C36 115.70(19)
C32 C31 C36 119.3(2)
C34 C33 C32 121.6(2)
C53 C52 C51 118.1(2)
C53 C52 C521 120.3(2)
C51 C52 C521 121.5(2)
C2 C3 N2 106.2(2)
C64 C65 C66 121.3(2)
C64 C65 C651 120.2(2)
C66 C65 C651 118.5(2)
C84 C85 C86 121.1(2)
C84 C85 C851 120.1(2)
C86 C85 C851 118.8(2)
C13 C12 C11 116.4(2)
C13 C12 C121 121.3(2)
C11 C12 C121 122.3(2)
C83 C82 C81 122.7(2)
C25 C26 C21 116.8(2)
C25 C26 C261 121.9(2)
C21 C26 C261 121.3(2)
C62 C61 C66 115.4(2)
C62 C61 B1 122.05(19)
C66 C61 B1 122.5(2)
C222 C221 C22 113.4(2)
C222 C221 C223 108.1(2)
C22 C221 C223 111.1(2)
C262 C261 C263 110.7(2)
C262 C261 C26 113.3(2)
C263 C261 C26 110.9(2)
C94 C95 C96 120.6(2)
C94 C95 C951 120.4(2)
C96 C95 C951 119.0(2)
C74 C73 C72 120.7(2)
C74 C73 C731 120.0(2)
C72 C73 C731 119.3(2)
C3 C2 N1 107.4(2)
C81 B1 C61 111.91(18)
C81 B1 C91 113.15(18)
C61 B1 C91 105.26(18)
C81 B1 C71 105.60(18)
C61 B1 C71 111.60(18)
C91 B1 C71 109.43(18)
F933 C931 F931 106.1(2)
F933 C931 F932 106.2(2)
F931 C931 F932 105.9(2)
F933 C931 C93 113.6(2)
F931 C931 C93 112.3(2)
F932 C931 C93 112.1(2)
C64 C63 C62 120.8(2)
C64 C63 C631 120.5(2)
C62 C63 C631 118.8(2)
F731 C731 F732 106.2(2)
F731 C731 F733 105.6(2)
F732 C731 F733 104.6(2)
F731 C731 C73 113.2(2)
F732 C731 C73 112.7(2)
F733 C731 C73 113.8(2)
C44 C43 C42 121.5(2)
C73 C74 C75 118.0(2)
C95 C96 C91 122.8(2)
C63 C64 C65 117.7(2)
C95 C94 C93 117.8(2)
C85 C84 C83 117.9(2)
F852 C851 F851 107.0(2)
F852 C851 F853 106.26(19)
F851 C851 F853 105.33(19)
F852 C851 C85 113.2(2)
F851 C851 C85 112.66(19)
F853 C851 C85 111.8(2)
F952 C951 F951 108.0(2)
F952 C951 F953 104.3(2)
F951 C951 F953 103.7(2)
F952 C951 C95 113.7(2)
F951 C951 C95 114.1(2)
F953 C951 C95 112.1(2)
C44 C45 C46 121.3(2)
C43 C44 C45 120.2(2)
C14 C13 C12 121.7(2)
F651 C651 F653 108.4(2)
F651 C651 F652 105.7(2)
F653 C651 F652 104.2(2)
F651 C651 C65 113.0(2)
F653 C651 C65 113.5(2)
F652 C651 C65 111.5(2)
C52 C521 C522 111.3(2)
C52 C521 C523 112.4(2)
C522 C521 C523 109.2(2)
C76 C75 C74 120.7(2)
C76 C75 C751 119.7(2)
C74 C75 C751 119.5(2)
C15 C16 C11 117.3(2)
C15 C16 C161 119.7(2)
C11 C16 C161 123.0(2)
C53 C54 C55 120.2(2)
C75 C76 C71 122.7(2)
C42 C421 C422 114.0(2)
C42 C421 C423 108.6(2)
C422 C421 C423 110.8(2)
C82 C83 C84 120.7(2)
C82 C83 C831 121.3(2)
C84 C83 C831 118.0(2)
C55 C56 C51 118.7(2)
C55 C56 C561 119.0(2)
C51 C56 C561 122.3(2)
C24 C25 C26 120.9(2)
C23 C24 C25 120.8(2)
C463 C461 C46 113.23(19)
C463 C461 C462 110.8(2)
C46 C461 C462 109.83(18)
C997 O999 C998 113.1(3)
C12 C121 C123 111.4(2)
C12 C121 C122 112.7(2)
C123 C121 C122 108.34(19)
F752 C751 F753 107.8(2)
F752 C751 F751 105.1(2)
F753 C751 F751 105.0(2)
F752 C751 C75 112.3(2)
F753 C751 C75 113.4(2)
F751 C751 C75 112.6(2)
C563 C561 C56 111.3(2)
C563 C561 C562 111.4(2)
C56 C561 C562 111.4(2)
C24 C23 C22 120.9(2)
C13 C14 C15 120.5(2)
C14 C15 C16 120.9(2)
C16 C161 C162 111.9(2)
C16 C161 C163 109.9(2)
C162 C161 C163 110.3(2)
F831 C831 F833 107.1(2)
F831 C831 F832 105.5(2)
F833 C831 F832 106.2(2)
F831 C831 C83 111.8(2)
F833 C831 C83 113.3(2)
F832 C831 C83 112.5(2)
C54 C55 C56 120.7(2)
O999 C998 C999 110.0(3)
O999 C997 C996 110.4(3)

loop_
_geom_bond_atom_site_label_1
_geom_bond_atom_site_label_2
_geom_bond_distance
Ni1 N3 1.854(2)
Ni1 C1 2.003(2)
Ni1 C41 2.240(2)
Ni1 C46 2.484(2)
F853 C851 1.346(3)
F633 C631 1.338(3)
F632 C631 1.347(3)
F852 C851 1.336(3)
F851 C851 1.339(3)
F631 C631 1.347(3)
N1 C1 1.363(3)
N1 C2 1.384(3)
N1 C11 1.446(3)
N3 C31 1.382(3)
C81 C86 1.397(3)
C81 C82 1.410(3)
C81 B1 1.638(3)
N2 C1 1.367(3)
N2 C3 1.386(3)
N2 C21 1.448(3)
F733 C731 1.318(3)
F933 C931 1.322(3)
C46 C45 1.403(3)
C46 C41 1.418(3)
C46 C461 1.519(3)
C21 C26 1.393(3)
C21 C22 1.401(3)
F953 C951 1.353(3)
F653 C651 1.324(3)
C91 C92 1.394(3)
C91 C96 1.399(3)
C91 B1 1.647(3)
C35 C36 1.381(3)
C35 C34 1.388(3)
C36 C31 1.415(3)
C36 C41 1.500(3)
F952 C951 1.315(3)
C41 C42 1.420(3)
C34 C33 1.382(3)
F951 C951 1.321(3)
F652 C651 1.340(3)
C631 C63 1.491(3)
C53 C54 1.377(4)
C53 C52 1.392(3)
C66 C65 1.388(3)
C66 C61 1.403(3)
C11 C16 1.399(3)
C11 C12 1.406(3)
C51 C56 1.407(3)
C51 C52 1.408(3)
C51 C32 1.494(3)
C62 C63 1.391(3)
C62 C61 1.398(3)
C71 C76 1.397(3)
C71 C72 1.400(3)
C71 B1 1.650(3)
C93 C94 1.390(3)
C93 C92 1.396(3)
C93 C931 1.491(3)
C86 C85 1.385(3)
C22 C23 1.393(3)
C22 C221 1.529(3)
C42 C43 1.402(3)
C42 C421 1.515(3)
C72 C73 1.387(3)
F932 C931 1.331(3)
C32 C33 1.399(3)
C32 C31 1.414(3)
C52 C521 1.515(3)
C3 C2 1.333(3)
C65 C64 1.385(3)
C65 C651 1.496(3)
C85 C84 1.380(3)
C85 C851 1.504(3)
C12 C13 1.389(3)
C12 C121 1.526(3)
C82 C83 1.381(3)
F732 C731 1.300(3)
C26 C25 1.389(3)
C26 C261 1.528(3)
C61 B1 1.639(3)
C221 C222 1.514(3)
C221 C223 1.544(3)
C261 C262 1.516(3)
C261 C263 1.527(3)
C95 C94 1.387(3)
C95 C96 1.390(3)
C95 C951 1.489(3)
C73 C74 1.386(3)
C73 C731 1.496(3)
F931 C931 1.326(3)
C63 C64 1.384(3)
C731 F731 1.297(3)
C43 C44 1.381(3)
C74 C75 1.388(3)
C84 C83 1.391(3)
C45 C44 1.383(3)
C13 C14 1.377(3)
C651 F651 1.303(3)
C521 C522 1.517(3)
C521 C523 1.532(3)
C75 C76 1.381(3)
C75 C751 1.496(3)
C16 C15 1.391(3)
C16 C161 1.517(3)
C54 C55 1.381(3)
C421 C422 1.527(3)
C421 C423 1.540(3)
C83 C831 1.499(3)
C56 C55 1.395(3)
C56 C561 1.524(3)
C25 C24 1.385(3)
C24 C23 1.372(4)
F831 C831 1.337(3)
F751 C751 1.330(3)
F832 C831 1.346(3)
F833 C831 1.338(3)
F752 C751 1.320(3)
F753 C751 1.321(3)
C461 C463 1.517(3)
C461 C462 1.532(3)
O999 C997 1.403(5)
O999 C998 1.440(5)
C122 C121 1.542(3)
C121 C123 1.534(3)
C561 C563 1.522(3)
C561 C562 1.531(3)
C14 C15 1.378(3)
C161 C162 1.520(4)
C161 C163 1.534(4)
C998 C999 1.472(5)
C997 C996 1.468(7)
